data_2220806
loop_
_publ_author_name
'Hijji, Yousef M.'
'Barare, Belygona'
'Butcher, Ray J.'
'Jasinski, Jerry P.'

_publ_section_title
;
 (<i>E</i>)-2-[(2-Hydroxy-5-nitrophenyl)iminiomethyl]-4-nitrophenolate
;
_journal_coeditor_code HG2463
_journal_issue 2
_journal_name_full 'Acta Crystallographica Section E'
_journal_page_first o291
_journal_page_last o292
_journal_paper_doi 10.1107/S1600536809000543
_journal_volume 65
_journal_year 2009
_chemical_formula_iupac 'C13 H9 N3 O6'
_chemical_formula_moiety 'C13 H9 N3 O6'
_chemical_formula_sum 'C13 H9 N3 O6'
_chemical_formula_weight 303.23
_chemical_name_systematic
;
(<i>E</i>)-2-[(2-Hydroxy-5-nitrophenyl)iminiomethyl]-4-nitrophenolate
;
_space_group_IT_number 14
_symmetry_cell_setting monoclinic
_symmetry_space_group_name_Hall '-P 2ybc'
_symmetry_space_group_name_H-M 'P 1 21/c 1'
_atom_sites_solution_hydrogens geom
_atom_sites_solution_primary direct
_atom_sites_solution_secondary difmap
_cell_angle_alpha 90.00
_cell_angle_beta 98.433(2)
_cell_angle_gamma 90.00
_cell_formula_units_Z 4
_cell_length_a 7.96490(10)
_cell_length_b 8.61100(10)
_cell_length_c 19.1190(3)
_cell_measurement_reflns_used 3209
_cell_measurement_temperature 296(2)
_cell_measurement_theta_max 73.2361
_cell_measurement_theta_min 3.8998
_cell_volume 1297.11(3)
_computing_cell_refinement '<i>CrysAlisPro</i> (Oxford Diffraction, 2007)'
_computing_data_collection '<i>CrysAlisPro</i> (Oxford Diffraction, 2007)'
_computing_data_reduction '<i>CrysAlisPro</i> (Oxford Diffraction, 2007)'
_computing_molecular_graphics '<i>SHELXTL</i> (Sheldrick, 2008)'
_computing_publication_material '<i>SHELXTL</i> (Sheldrick, 2008)'
_computing_structure_refinement '<i>SHELXL97</i> (Sheldrick, 2008)'
_computing_structure_solution '<i>SHELXS97</i> (Sheldrick, 2008)'
_diffrn_ambient_temperature 296(2)
_diffrn_detector_area_resol_mean 10.5081
_diffrn_measured_fraction_theta_full 0.989
_diffrn_measured_fraction_theta_max 0.957
_diffrn_measurement_device_type 'Oxford Diffraction Gemini R'
_diffrn_measurement_method '\f and \w'
_diffrn_radiation_monochromator graphite
_diffrn_radiation_source 'fine-focus sealed tube'
_diffrn_radiation_type MoK\a
_diffrn_radiation_wavelength 0.71073
_diffrn_reflns_av_R_equivalents 0.0227
_diffrn_reflns_av_sigmaI/netI 0.0222
_diffrn_reflns_limit_h_max 9
_diffrn_reflns_limit_h_min -9
_diffrn_reflns_limit_k_max 10
_diffrn_reflns_limit_k_min -8
_diffrn_reflns_limit_l_max 23
_diffrn_reflns_limit_l_min -23
_diffrn_reflns_number 6432
_diffrn_reflns_theta_full 25.00
_diffrn_reflns_theta_max 26.20
_diffrn_reflns_theta_min 2.59
_diffrn_standards_decay_% <2%
_exptl_absorpt_coefficient_mu 0.126
_exptl_absorpt_correction_T_max 0.978
_exptl_absorpt_correction_T_min 0.954
_exptl_absorpt_correction_type multi-scan
_exptl_absorpt_process_details '(CrysAlis RED; Oxford Diffraction, 2007)'
_exptl_crystal_colour orange-brown
_exptl_crystal_density_diffrn 1.553
_exptl_crystal_density_method 'not measured'
_exptl_crystal_description prism
_exptl_crystal_F_000 624
_exptl_crystal_size_max 0.37
_exptl_crystal_size_mid 0.27
_exptl_crystal_size_min 0.18
_refine_diff_density_max 0.224
_refine_diff_density_min -0.168
_refine_ls_extinction_method none
_refine_ls_goodness_of_fit_ref 1.048
_refine_ls_hydrogen_treatment constr
_refine_ls_matrix_type full
_refine_ls_number_parameters 202
_refine_ls_number_reflns 2495
_refine_ls_number_restraints 0
_refine_ls_restrained_S_all 1.048
_refine_ls_R_factor_all 0.0541
_refine_ls_R_factor_gt 0.0413
_refine_ls_shift/su_max 0.000
_refine_ls_shift/su_mean 0.000
_refine_ls_structure_factor_coef Fsqd
_refine_ls_weighting_details 'calc w=1/[\s^2^(Fo^2^)+(0.0833P)^2^] where P=(Fo^2^+2Fc^2^)/3'
_refine_ls_weighting_scheme calc
_refine_ls_wR_factor_gt 0.1229
_refine_ls_wR_factor_ref 0.1290
_reflns_number_gt 1819
_reflns_number_total 2495
_reflns_threshold_expression I>2\s(I)
_cod_data_source_file hg2463.cif
_cod_data_source_block I
_cod_original_sg_symbol_H-M 'P 21/c'
_cod_database_code 2220806
_cod_database_fobs_code 2220806

loop_
_symmetry_equiv_pos_as_xyz
'x, y, z'
'-x, y+1/2, -z+1/2'
'-x, -y, -z'
'x, -y-1/2, z-1/2'

loop_
_atom_site_type_symbol
_atom_site_label
_atom_site_fract_x
_atom_site_fract_y
_atom_site_fract_z
_atom_site_U_iso_or_equiv
_atom_site_adp_type
_atom_site_calc_flag
_atom_site_refinement_flags
_atom_site_occupancy
_atom_site_disorder_assembly
_atom_site_disorder_group
O O1 0.03590(18) 0.47993(15) 0.16546(7) 0.0582(4) Uani d . 1 . .
H H1O 0.0038 0.5417 0.1934 0.070 Uiso calc PR 0.36(3) . .
O O2 0.11482(19) 0.12327(15) 0.24445(7) 0.0600(4) Uani d . 1 . .
H H2O 0.0821 0.0752 0.2769 0.072 Uiso calc PR 0.64(3) . .
O O3 0.1437(2) 0.91245(18) -0.08314(9) 0.0810(5) Uani d . 1 . .
O O4 0.32836(18) 0.73565(16) -0.09586(7) 0.0624(4) Uani d . 1 . .
O O5 0.57970(19) -0.17153(18) 0.04796(7) 0.0688(4) Uani d . 1 . .
O O6 0.5900(2) -0.35343(18) 0.12493(8) 0.0745(5) Uani d . 1 . .
N N1 0.22628(18) 0.25045(16) 0.13638(7) 0.0452(4) Uani d . 1 . .
H H1N 0.1589 0.2915 0.1624 0.054 Uiso calc R 1 . .
N N2 0.2182(2) 0.79148(18) -0.06471(8) 0.0518(4) Uani d . 1 . .
N N3 0.54401(19) -0.22526(18) 0.10334(8) 0.0515(4) Uani d . 1 . .
C C1 0.0787(2) 0.5537(2) 0.11302(9) 0.0448(4) Uani d . 1 . .
C C2 0.0151(2) 0.7055(2) 0.09352(10) 0.0496(4) Uani d . 1 . .
H H2A -0.0587 0.7535 0.1202 0.060 Uiso calc R 1 . .
C C3 0.0605(2) 0.7798(2) 0.03718(9) 0.0480(4) Uani d . 1 . .
H H3A 0.0173 0.8782 0.0253 0.058 Uiso calc R 1 . .
C C4 0.1732(2) 0.70949(19) -0.00398(9) 0.0440(4) Uani d . 1 . .
C C5 0.2393(2) 0.56601(19) 0.01239(9) 0.0432(4) Uani d . 1 . .
H H5A 0.3139 0.5216 -0.0150 0.052 Uiso calc R 1 . .
C C6 0.1948(2) 0.48596(18) 0.07028(8) 0.0413(4) Uani d . 1 . .
C C7 0.2629(2) 0.3352(2) 0.08516(9) 0.0451(4) Uani d . 1 . .
H H7A 0.3376 0.2956 0.0565 0.054 Uiso calc R 1 . .
C C8 0.2832(2) 0.09769(19) 0.15516(8) 0.0423(4) Uani d . 1 . .
C C9 0.2213(2) 0.0350(2) 0.21425(8) 0.0468(4) Uani d . 1 . .
C C10 0.2737(3) -0.1128(2) 0.23769(9) 0.0552(5) Uani d . 1 . .
H H10A 0.2348 -0.1551 0.2771 0.066 Uiso calc R 1 . .
C C11 0.3830(2) -0.1967(2) 0.20269(9) 0.0521(5) Uani d . 1 . .
H H11A 0.4196 -0.2947 0.2187 0.062 Uiso calc R 1 . .
C C12 0.4378(2) -0.1335(2) 0.14340(8) 0.0443(4) Uani d . 1 . .
C C13 0.3896(2) 0.01318(19) 0.11899(8) 0.0434(4) Uani d . 1 . .
H H13A 0.4281 0.0539 0.0792 0.052 Uiso calc R 1 . .

loop_
_atom_site_aniso_label
_atom_site_aniso_U_11
_atom_site_aniso_U_22
_atom_site_aniso_U_33
_atom_site_aniso_U_12
_atom_site_aniso_U_13
_atom_site_aniso_U_23
O1 0.0756(9) 0.0495(7) 0.0590(8) 0.0052(7) 0.0411(7) 0.0022(6)
O2 0.0794(9) 0.0546(8) 0.0554(8) 0.0097(7) 0.0411(7) 0.0059(6)
O3 0.1039(12) 0.0618(9) 0.0839(11) 0.0172(9) 0.0357(9) 0.0286(8)
O4 0.0727(9) 0.0637(8) 0.0571(8) -0.0062(7) 0.0302(7) 0.0013(7)
O5 0.0802(10) 0.0740(10) 0.0606(8) 0.0124(8) 0.0375(7) -0.0015(7)
O6 0.0804(10) 0.0618(9) 0.0859(11) 0.0272(8) 0.0270(8) 0.0051(8)
N1 0.0526(8) 0.0419(7) 0.0464(8) 0.0009(6) 0.0247(6) -0.0008(6)
N2 0.0598(9) 0.0486(9) 0.0496(8) -0.0094(7) 0.0163(7) -0.0001(7)
N3 0.0475(8) 0.0537(9) 0.0547(9) 0.0054(7) 0.0127(7) -0.0049(7)
C1 0.0481(9) 0.0434(9) 0.0467(9) -0.0053(8) 0.0193(7) -0.0017(7)
C2 0.0519(10) 0.0444(9) 0.0572(10) 0.0024(8) 0.0233(8) -0.0053(8)
C3 0.0513(10) 0.0380(9) 0.0566(10) 0.0011(7) 0.0146(8) -0.0003(8)
C4 0.0470(9) 0.0397(9) 0.0469(9) -0.0046(7) 0.0121(7) -0.0017(7)
C5 0.0442(9) 0.0413(9) 0.0473(9) -0.0035(7) 0.0171(7) -0.0056(7)
C6 0.0436(9) 0.0372(8) 0.0459(9) -0.0030(7) 0.0159(7) -0.0041(7)
C7 0.0480(9) 0.0462(9) 0.0459(9) -0.0011(8) 0.0228(7) -0.0025(7)
C8 0.0490(9) 0.0393(8) 0.0407(8) -0.0009(7) 0.0139(7) 0.0008(7)
C9 0.0552(10) 0.0489(10) 0.0405(8) 0.0009(8) 0.0207(8) -0.0001(7)
C10 0.0739(13) 0.0542(10) 0.0420(9) 0.0033(9) 0.0237(9) 0.0097(8)
C11 0.0639(12) 0.0459(9) 0.0483(9) 0.0081(8) 0.0145(8) 0.0081(8)
C12 0.0437(9) 0.0476(9) 0.0437(8) 0.0022(7) 0.0127(7) -0.0030(7)
C13 0.0475(9) 0.0447(9) 0.0411(8) -0.0049(7) 0.0167(7) 0.0017(7)

loop_
_atom_type_symbol
_atom_type_description
_atom_type_scat_dispersion_real
_atom_type_scat_dispersion_imag
_atom_type_scat_source
C C 0.0033 0.0016 'International Tables Vol C Tables 4.2.6.8 and 6.1.1.4'
H H 0.0000 0.0000 'International Tables Vol C Tables 4.2.6.8 and 6.1.1.4'
N N 0.0061 0.0033 'International Tables Vol C Tables 4.2.6.8 and 6.1.1.4'
O O 0.0106 0.0060 'International Tables Vol C Tables 4.2.6.8 and 6.1.1.4'

loop_
_geom_angle_atom_site_label_1
_geom_angle_atom_site_label_2
_geom_angle_atom_site_label_3
_geom_angle_site_symmetry_1
_geom_angle_site_symmetry_3
_geom_angle
_geom_angle_publ_flag
C1 O1 H1O . . 109.5 ?
C9 O2 H2O . . 109.5 ?
C7 N1 C8 . . 128.10(14) ?
C7 N1 H1N . . 116.0 ?
C8 N1 H1N . . 116.0 ?
O3 N2 O4 . . 122.95(15) ?
O3 N2 C4 . . 118.60(15) ?
O4 N2 C4 . . 118.45(15) ?
O6 N3 O5 . . 122.63(16) ?
O6 N3 C12 . . 118.91(15) ?
O5 N3 C12 . . 118.43(15) ?
O1 C1 C2 . . 122.32(15) ?
O1 C1 C6 . . 120.74(15) ?
C2 C1 C6 . . 116.94(14) ?
C3 C2 C1 . . 121.08(15) ?
C3 C2 H2A . . 119.5 ?
C1 C2 H2A . . 119.5 ?
C2 C3 C4 . . 120.53(16) ?
C2 C3 H3A . . 119.7 ?
C4 C3 H3A . . 119.7 ?
C5 C4 C3 . . 121.09(15) ?
C5 C4 N2 . . 119.60(14) ?
C3 C4 N2 . . 119.31(15) ?
C4 C5 C6 . . 119.79(15) ?
C4 C5 H5A . . 120.1 ?
C6 C5 H5A . . 120.1 ?
C5 C6 C7 . . 118.51(14) ?
C5 C6 C1 . . 120.56(15) ?
C7 C6 C1 . . 120.92(14) ?
N1 C7 C6 . . 123.19(15) ?
N1 C7 H7A . . 118.4 ?
C6 C7 H7A . . 118.4 ?
C13 C8 C9 . . 121.00(15) ?
C13 C8 N1 . . 124.02(14) ?
C9 C8 N1 . . 114.98(14) ?
O2 C9 C10 . . 124.19(15) ?
O2 C9 C8 . . 116.76(15) ?
C10 C9 C8 . . 119.05(15) ?
C11 C10 C9 . . 120.25(15) ?
C11 C10 H10A . . 119.9 ?
C9 C10 H10A . . 119.9 ?
C10 C11 C12 . . 119.28(16) ?
C10 C11 H11A . . 120.4 ?
C12 C11 H11A . . 120.4 ?
C13 C12 C11 . . 122.07(16) ?
C13 C12 N3 . . 118.20(14) ?
C11 C12 N3 . . 119.68(16) ?
C8 C13 C12 . . 118.30(14) ?
C8 C13 H13A . . 120.8 ?
C12 C13 H13A . . 120.8 ?

loop_
_geom_bond_atom_site_label_1
_geom_bond_atom_site_label_2
_geom_bond_site_symmetry_2
_geom_bond_distance
_geom_bond_publ_flag
O1 C1 . 1.2749(19) ?
O1 H1O . 0.8200 ?
O2 C9 . 1.3316(19) ?
O2 H2O . 0.8200 ?
O3 N2 . 1.225(2) ?
O4 N2 . 1.2283(19) ?
O5 N3 . 1.2264(19) ?
O6 N3 . 1.216(2) ?
N1 C7 . 1.288(2) ?
N1 C8 . 1.420(2) ?
N1 H1N . 0.8600 ?
N2 C4 . 1.448(2) ?
N3 C12 . 1.455(2) ?
C1 C2 . 1.431(2) ?
C1 C6 . 1.444(2) ?
C2 C3 . 1.347(2) ?
C2 H2A . 0.9300 ?
C3 C4 . 1.414(2) ?
C3 H3A . 0.9300 ?
C4 C5 . 1.361(2) ?
C5 C6 . 1.393(2) ?
C5 H5A . 0.9300 ?
C6 C7 . 1.420(2) ?
C7 H7A . 0.9300 ?
C8 C13 . 1.378(2) ?
C8 C9 . 1.405(2) ?
C9 C10 . 1.393(3) ?
C10 C11 . 1.378(2) ?
C10 H10A . 0.9300 ?
C11 C12 . 1.384(2) ?
C11 H11A . 0.9300 ?
C12 C13 . 1.381(2) ?
C13 H13A . 0.9300 ?

loop_
_geom_hbond_atom_site_label_D
_geom_hbond_atom_site_label_H
_geom_hbond_atom_site_label_A
_geom_hbond_site_symmetry_A
_geom_hbond_distance_DH
_geom_hbond_distance_HA
_geom_hbond_distance_DA
_geom_hbond_angle_DHA
O1 H1O O2 2 0.82 1.77 2.5570(16) 160.5
O2 H2O O1 2_545 0.82 1.75 2.5570(16) 166.2
N1 H1N O1 . 0.86 1.90 2.6001(19) 137.5
C3 H3A O3 3_575 0.93 2.56 3.295(2) 136.7
C7 H7A O4 3_665 0.93 2.67 3.289(2) 124.6
C7 H7A O5 3_655 0.93 2.44 3.312(2) 156.2
C10 H10A O4 4_566 0.93 2.53 3.321(2) 143.0
C13 H13A O4 3_665 0.93 2.64 3.195(2) 119.0
C13 H13A O5 3_655 0.93 2.63 3.512(2) 159.6

loop_
_geom_torsion_atom_site_label_1
_geom_torsion_atom_site_label_2
_geom_torsion_atom_site_label_3
_geom_torsion_atom_site_label_4
_geom_torsion_site_symmetry_1
_geom_torsion_site_symmetry_2
_geom_torsion_site_symmetry_3
_geom_torsion_site_symmetry_4
_geom_torsion
_geom_torsion_publ_flag
O1 C1 C2 C3 . . . . -178.96(18) ?
C6 C1 C2 C3 . . . . 0.9(3) ?
C1 C2 C3 C4 . . . . -0.3(3) ?
C2 C3 C4 C5 . . . . -0.4(3) ?
C2 C3 C4 N2 . . . . 179.32(16) ?
O3 N2 C4 C5 . . . . 172.16(17) ?
O4 N2 C4 C5 . . . . -7.1(2) ?
O3 N2 C4 C3 . . . . -7.6(3) ?
O4 N2 C4 C3 . . . . 173.17(15) ?
C3 C4 C5 C6 . . . . 0.5(3) ?
N2 C4 C5 C6 . . . . -179.26(15) ?
C4 C5 C6 C7 . . . . 178.68(15) ?
C4 C5 C6 C1 . . . . 0.2(3) ?
O1 C1 C6 C5 . . . . 179.03(16) ?
C2 C1 C6 C5 . . . . -0.8(2) ?
O1 C1 C6 C7 . . . . 0.5(3) ?
C2 C1 C6 C7 . . . . -179.29(16) ?
C8 N1 C7 C6 . . . . 178.42(16) ?
C5 C6 C7 N1 . . . . -178.28(16) ?
C1 C6 C7 N1 . . . . 0.2(3) ?
C7 N1 C8 C13 . . . . -0.8(3) ?
C7 N1 C8 C9 . . . . 179.85(17) ?
C13 C8 C9 O2 . . . . -177.90(15) ?
N1 C8 C9 O2 . . . . 1.5(2) ?
C13 C8 C9 C10 . . . . 2.3(3) ?
N1 C8 C9 C10 . . . . -178.38(16) ?
O2 C9 C10 C11 . . . . 179.31(18) ?
C8 C9 C10 C11 . . . . -0.9(3) ?
C9 C10 C11 C12 . . . . -1.0(3) ?
C10 C11 C12 C13 . . . . 1.6(3) ?
C10 C11 C12 N3 . . . . -175.91(16) ?
O6 N3 C12 C13 . . . . 178.63(16) ?
O5 N3 C12 C13 . . . . -3.4(3) ?
O6 N3 C12 C11 . . . . -3.7(3) ?
O5 N3 C12 C11 . . . . 174.28(18) ?
C9 C8 C13 C12 . . . . -1.7(2) ?
N1 C8 C13 C12 . . . . 179.01(16) ?
C11 C12 C13 C8 . . . . -0.3(3) ?
N3 C12 C13 C8 . . . . 177.31(15) ?
